data_2201514
loop_
_publ_author_name
'Dietzel, Pascal D. C.'
'Jansen, Martin'

_publ_section_title
;
 Tetramethylphosphonium hydrogen carbonate
;
_journal_issue 9
_journal_name_full 'Acta Crystallographica Section E'
_journal_page_first o1003
_journal_page_last o1004
_journal_paper_doi 10.1107/S1600536802013168
_journal_volume 58
_journal_year 2002
_chemical_formula_iupac 'C4 H12 P 1+, C H O3 1-'
_chemical_formula_moiety 'C4 H12 P 1+, C H O3 1-'
_chemical_formula_sum 'C5 H13 O3 P'
_chemical_formula_weight 152.12
_chemical_name_systematic 'Tetramethylphosphonium hydrogen carbonate'
_space_group_IT_number 14
_symmetry_cell_setting monoclinic
_symmetry_space_group_name_Hall '-P 2yn'
_symmetry_space_group_name_H-M 'P 1 21/n 1'
_atom_sites_solution_hydrogens difmap
_atom_sites_solution_primary direct
_atom_sites_solution_secondary difmap
_cell_angle_alpha 90.00
_cell_angle_beta 104.296(6)
_cell_angle_gamma 90.00
_cell_formula_units_Z 4
_cell_length_a 6.862(2)
_cell_length_b 10.293(3)
_cell_length_c 11.540(3)
_cell_measurement_reflns_used 2752
_cell_measurement_temperature 100.0(10)
_cell_measurement_theta_max 33.128
_cell_measurement_theta_min 2.688
_cell_volume 789.8(4)
_computing_cell_refinement 'SAINT32 (Bruker, 2000)'
_computing_data_collection 'SMART32 (Bruker, 2000)'
_computing_data_reduction SAINT32
_computing_molecular_graphics
;
DIAMOND (Brandenburg, 2000) and ORTEP-3 (Farrugia, 1997)
;
_computing_publication_material SHELXL97
_computing_structure_refinement 'SHELXL97 (Sheldrick, 1997)'
_computing_structure_solution 'SHELXS97 (Sheldrick, 1997)'
_diffrn_ambient_temperature 100.0(10)
_diffrn_measured_fraction_theta_full 0.967
_diffrn_measured_fraction_theta_max 0.967
_diffrn_measurement_device_type 'Bruker SMART APEX'
_diffrn_measurement_method \w
_diffrn_radiation_monochromator graphite
_diffrn_radiation_source 'fine-focus sealed tube'
_diffrn_radiation_type MoK\a
_diffrn_radiation_wavelength 0.71073
_diffrn_reflns_av_R_equivalents 0.0728
_diffrn_reflns_av_sigmaI/netI 0.0767
_diffrn_reflns_limit_h_max 11
_diffrn_reflns_limit_h_min -10
_diffrn_reflns_limit_k_max 14
_diffrn_reflns_limit_k_min -16
_diffrn_reflns_limit_l_max 18
_diffrn_reflns_limit_l_min -18
_diffrn_reflns_number 12209
_diffrn_reflns_theta_full 35.00
_diffrn_reflns_theta_max 35.00
_diffrn_reflns_theta_min 2.69
_diffrn_standards_number 0
_exptl_absorpt_coefficient_mu 0.290
_exptl_absorpt_correction_type none
_exptl_crystal_colour colorless
_exptl_crystal_density_diffrn 1.279
_exptl_crystal_density_method 'not measured'
_exptl_crystal_description plate
_exptl_crystal_F_000 328
_exptl_crystal_size_max 0.02
_exptl_crystal_size_mid 0.01
_exptl_crystal_size_min 0.01
_refine_diff_density_max 0.680
_refine_diff_density_min -0.412
_refine_ls_extinction_method none
_refine_ls_goodness_of_fit_ref 0.889
_refine_ls_hydrogen_treatment refall
_refine_ls_matrix_type full
_refine_ls_number_parameters 134
_refine_ls_number_reflns 3349
_refine_ls_number_restraints 0
_refine_ls_restrained_S_all 0.889
_refine_ls_R_factor_all 0.0710
_refine_ls_R_factor_gt 0.0404
_refine_ls_shift/su_max 0.002
_refine_ls_shift/su_mean 0.000
_refine_ls_structure_factor_coef Fsqd
_refine_ls_weighting_details 'calc w = 1/[\s^2^(Fo^2^)+(0.0024P)^2^+0.2026P] where P = (Fo^2^+2Fc^2^)/3'
_refine_ls_weighting_scheme calc
_refine_ls_wR_factor_gt 0.0796
_refine_ls_wR_factor_ref 0.0872
_reflns_number_gt 2211
_reflns_number_total 3349
_reflns_threshold_expression I>2s(I)
_cod_data_source_file mg6011.cif
_cod_data_source_block I
_cod_original_cell_volume 789.9(4)
_cod_original_sg_symbol_H-M 'P 21/n'
_cod_database_code 2201514
_cod_database_fobs_code 2201514

loop_
_symmetry_equiv_pos_as_xyz
'x, y, z'
'-x+1/2, y+1/2, -z+1/2'
'-x, -y, -z'
'x-1/2, -y-1/2, z-1/2'

loop_
_atom_site_label
_atom_site_fract_x
_atom_site_fract_y
_atom_site_fract_z
_atom_site_U_iso_or_equiv
_atom_site_adp_type
_atom_site_calc_flag
_atom_site_refinement_flags
_atom_site_occupancy
_atom_site_disorder_assembly
_atom_site_disorder_group
_atom_site_type_symbol
H1 0.115(3) 1.0544(14) 0.6208(14) 0.038(4) Uiso d . 1 . . H
H2 0.016(2) 1.1410(15) 0.7021(14) 0.032(4) Uiso d . 1 . . H
H3 -0.114(2) 1.0581(14) 0.6028(14) 0.036(4) Uiso d . 1 . . H
H4 -0.012(2) 0.7152(15) 0.7346(13) 0.030(4) Uiso d . 1 . . H
H5 0.101(2) 0.7688(15) 0.6457(13) 0.032(4) Uiso d . 1 . . H
H6 -0.126(3) 0.7828(16) 0.6236(16) 0.044(5) Uiso d . 1 . . H
H7 0.264(2) 0.8672(16) 0.9167(13) 0.032(4) Uiso d . 1 . . H
H8 0.361(2) 0.9243(14) 0.8233(13) 0.033(4) Uiso d . 1 . . H
H9 0.273(2) 1.0133(15) 0.9068(12) 0.029(4) Uiso d . 1 . . H
H10 -0.292(2) 0.9464(14) 0.7782(14) 0.032(4) Uiso d . 1 . . H
H11 -0.151(2) 1.0337(16) 0.8696(13) 0.031(4) Uiso d . 1 . . H
H12 -0.160(2) 0.8881(15) 0.8936(12) 0.025(4) Uiso d . 1 . . H
H13 -0.046(3) 0.4116(19) 1.0549(16) 0.050(6) Uiso d . 1 . . H
P1 0.02215(4) 0.93307(3) 0.75964(2) 0.01603(8) Uani d . 1 . . P
O1 -0.03657(14) 0.33387(10) 1.03510(8) 0.0227(2) Uani d . 1 . . O
O2 0.08090(14) 0.21693(9) 0.90765(8) 0.0278(2) Uani d . 1 . . O
O3 0.08918(12) 0.43273(9) 0.89652(7) 0.02142(18) Uani d . 1 . . O
C1 0.00857(19) 1.06363(14) 0.65730(10) 0.0219(2) Uani d . 1 . . C
C2 -0.0057(2) 0.78268(14) 0.68134(11) 0.0226(3) Uani d . 1 . . C
C3 0.26042(17) 0.93423(14) 0.86445(10) 0.0191(2) Uani d . 1 . . C
C4 -0.17291(18) 0.95161(14) 0.83490(11) 0.0207(3) Uani d . 1 . . C
C5 0.04973(17) 0.32669(12) 0.94090(9) 0.0181(2) Uani d . 1 . . C

loop_
_atom_site_aniso_label
_atom_site_aniso_U_11
_atom_site_aniso_U_22
_atom_site_aniso_U_33
_atom_site_aniso_U_12
_atom_site_aniso_U_13
_atom_site_aniso_U_23
P1 0.01543(13) 0.01815(17) 0.01475(12) 0.00080(12) 0.00421(9) -0.00139(11)
O1 0.0303(5) 0.0172(5) 0.0252(4) -0.0017(4) 0.0154(4) -0.0001(3)
O2 0.0377(5) 0.0182(5) 0.0307(5) -0.0008(4) 0.0146(4) -0.0065(4)
O3 0.0286(4) 0.0185(5) 0.0205(4) -0.0006(4) 0.0124(3) 0.0003(3)
C1 0.0240(6) 0.0243(7) 0.0181(5) 0.0043(5) 0.0062(4) 0.0015(5)
C2 0.0218(6) 0.0242(7) 0.0215(5) -0.0019(5) 0.0052(5) -0.0052(5)
C3 0.0173(5) 0.0220(7) 0.0176(5) -0.0003(5) 0.0038(4) 0.0001(5)
C4 0.0184(5) 0.0238(8) 0.0215(5) 0.0007(5) 0.0083(4) -0.0018(5)
C5 0.0169(5) 0.0202(7) 0.0170(5) -0.0013(4) 0.0040(4) -0.0021(4)

loop_
_atom_type_symbol
_atom_type_description
_atom_type_scat_dispersion_real
_atom_type_scat_dispersion_imag
_atom_type_scat_source
C C 0.0033 0.0016 'International Tables Vol C Tables 4.2.6.8 and 6.1.1.4'
H H 0.0000 0.0000 'International Tables Vol C Tables 4.2.6.8 and 6.1.1.4'
O O 0.0106 0.0060 'International Tables Vol C Tables 4.2.6.8 and 6.1.1.4'
P P 0.1023 0.0942 'International Tables Vol C Tables 4.2.6.8 and 6.1.1.4'

loop_
_geom_angle_atom_site_label_1
_geom_angle_atom_site_label_2
_geom_angle_atom_site_label_3
_geom_angle
_geom_angle_publ_flag
C1 P1 C4 108.76(6) y
C1 P1 C3 109.62(7) y
C4 P1 C3 110.13(6) y
C1 P1 C2 109.83(7) y
C4 P1 C2 110.02(7) y
C3 P1 C2 108.47(7) y
C5 O1 H13 110.4(12) ?
P1 C1 H1 107.7(9) ?
P1 C1 H2 106.7(9) ?
H1 C1 H2 113.0(13) ?
P1 C1 H3 107.2(10) ?
H1 C1 H3 111.8(13) ?
H2 C1 H3 110.1(13) ?
P1 C2 H4 109.2(9) ?
P1 C2 H5 110.9(10) ?
H4 C2 H5 110.2(13) ?
P1 C2 H6 109.2(10) ?
H4 C2 H6 107.1(14) ?
H5 C2 H6 110.1(13) ?
P1 C3 H7 108.2(9) ?
P1 C3 H8 109.0(9) ?
H7 C3 H8 110.6(13) ?
P1 C3 H9 107.9(9) ?
H7 C3 H9 109.0(13) ?
H8 C3 H9 112.0(13) ?
P1 C4 H10 107.1(9) ?
P1 C4 H11 104.1(10) ?
H10 C4 H11 112.6(13) ?
P1 C4 H12 109.5(9) ?
H10 C4 H12 112.7(12) ?
H11 C4 H12 110.4(12) ?
O2 C5 O3 126.63(11) y
O2 C5 O1 116.27(11) y
O3 C5 O1 117.11(11) y

loop_
_geom_bond_atom_site_label_1
_geom_bond_atom_site_label_2
_geom_bond_site_symmetry_2
_geom_bond_distance
_geom_bond_publ_flag
P1 C1 . 1.7762(13) y
P1 C4 . 1.7767(12) y
P1 C3 . 1.7777(12) y
P1 C2 . 1.7787(14) y
O1 C5 . 1.3623(14) y
O1 H13 . 0.840(19) ?
O2 C5 . 1.2287(15) y
O3 C5 . 1.2630(14) y
C1 H1 . 0.932(17) ?
C1 H2 . 0.943(16) ?
C1 H3 . 0.921(16) ?
C2 H4 . 0.936(16) ?
C2 H5 . 0.938(15) ?
C2 H6 . 0.927(17) ?
C3 H7 . 0.912(16) ?
C3 H8 . 0.938(16) ?
C3 H9 . 0.942(15) ?
C4 H10 . 0.915(16) ?
C4 H11 . 0.931(16) ?
C4 H12 . 0.930(15) ?

loop_
_geom_hbond_atom_site_label_D
_geom_hbond_atom_site_label_H
_geom_hbond_atom_site_label_A
_geom_hbond_site_symmetry_A
_geom_hbond_distance_DH
_geom_hbond_distance_HA
_geom_hbond_distance_DA
_geom_hbond_angle_DHA
_geom_hbond_publ_flag
O1 H13 O3 3_567 0.840(19) 1.75(2) 2.5817(14) 173.3(18) yes

loop_
_cod_related_entry_id
_cod_related_entry_database
_cod_related_entry_code
1 ChemSpider 15942977
